data_4305830
loop_
_publ_author_name
'Sucharita Basak'
'Kajal Krishna Rajak'

_publ_section_title
;
Synthesis, Structure, and Spectroscopic Properties of Chiral Oxorhenium(V)
Complexes Incorporating Polydentate Ligands Derived froml-Amino Acids: A
Density Functional Theory/Time-Dependent Density Functional Theory
Investigation
;
_journal_name_full 'Inorganic Chemistry'
_journal_page_first 8813
_journal_page_last 8822
_journal_paper_doi 10.1021/ic800764n
_journal_volume 47
_journal_year 2008
_chemical_formula_sum 'C12 H17 Cl2 N2 O3 Re'
_chemical_formula_weight 494.38
_chemical_name_systematic
; 
 ? 
;
_space_group_IT_number 2
_symmetry_cell_setting triclinic
_symmetry_space_group_name_Hall '-P 1'
_symmetry_space_group_name_H-M 'P -1'
_atom_sites_solution_hydrogens geom
_atom_sites_solution_primary direct
_atom_sites_solution_secondary difmap
_audit_creation_method SHELXL-97
_cell_angle_alpha 115.53(3)
_cell_angle_beta 98.35(3)
_cell_angle_gamma 94.26(3)
_cell_formula_units_Z 2
_cell_length_a 6.7488(13)
_cell_length_b 11.358(2)
_cell_length_c 11.931(2)
_cell_measurement_temperature 293(2)
_cell_measurement_theta_max 26.00
_cell_measurement_theta_min 1.93
_cell_volume 806.8(4)
_computing_structure_refinement 'SHELXL-97 (Sheldrick, 1997)'
_computing_structure_solution 'SHELXS-97 (Sheldrick, 1990)'
_diffrn_ambient_temperature 293(2)
_diffrn_measured_fraction_theta_full 0.897
_diffrn_measured_fraction_theta_max 0.897
_diffrn_radiation_monochromator graphite
_diffrn_radiation_source 'fine-focus sealed tube'
_diffrn_radiation_type MoK\a
_diffrn_radiation_wavelength 0.71073
_diffrn_reflns_av_R_equivalents 0.0262
_diffrn_reflns_av_sigmaI/netI 0.0374
_diffrn_reflns_limit_h_max 8
_diffrn_reflns_limit_h_min -8
_diffrn_reflns_limit_k_max 13
_diffrn_reflns_limit_k_min -13
_diffrn_reflns_limit_l_max 14
_diffrn_reflns_limit_l_min -14
_diffrn_reflns_number 5837
_diffrn_reflns_theta_full 26.00
_diffrn_reflns_theta_max 26.00
_diffrn_reflns_theta_min 1.93
_exptl_absorpt_coefficient_mu 7.868
_exptl_absorpt_correction_T_max 0.2230
_exptl_absorpt_correction_T_min 0.1830
_exptl_absorpt_correction_type multi-scan
_exptl_absorpt_process_details (SADABS,Sheldrik-1997)
_exptl_crystal_colour skyblue
_exptl_crystal_density_diffrn 2.035
_exptl_crystal_density_method 'not measured'
_exptl_crystal_description Needle
_exptl_crystal_F_000 472
_exptl_crystal_size_max 0.25
_exptl_crystal_size_mid 0.20
_exptl_crystal_size_min 0.20
_refine_diff_density_max 1.720
_refine_diff_density_min -1.123
_refine_diff_density_rms 0.131
_refine_ls_extinction_method none
_refine_ls_goodness_of_fit_ref 1.123
_refine_ls_hydrogen_treatment mixed
_refine_ls_matrix_type full
_refine_ls_number_parameters 199
_refine_ls_number_reflns 2842
_refine_ls_number_restraints 1
_refine_ls_restrained_S_all 1.123
_refine_ls_R_factor_all 0.0320
_refine_ls_R_factor_gt 0.0290
_refine_ls_shift/su_max 0.001
_refine_ls_shift/su_mean 0.000
_refine_ls_structure_factor_coef Fsqd
_refine_ls_weighting_details 'calc w=1/[\s^2^(Fo^2^)+(0.0251P)^2^+2.7620P] where P=(Fo^2^+2Fc^2^)/3'
_refine_ls_weighting_scheme calc
_refine_ls_wR_factor_gt 0.0712
_refine_ls_wR_factor_ref 0.0722
_reflns_number_gt 2642
_reflns_number_total 2842
_reflns_threshold_expression >2sigma(I)
_cod_data_source_file ic800764n_si_001_2.cif
_cod_data_source_block '[ReVO(LA2)Cl2][ic-2008-00764n]'
_cod_depositor_comments
;
The following automatic conversions were performed:
'_symmetry_cell_setting' value 'Triclinic' changed to 'triclinic'
according to '/home/saulius/struct/CIF-dictionaries/cif_core.dic'
dictionary named 'cif_core.dic' version 2.4.1 from 2010-06-29.

Automatic conversion script
Id: cif_fix_enum 1527 2010-12-29 10:47:43Z saulius 
;
_cod_original_cell_volume 806.8(3)
_cod_database_code 4305830

loop_
_symmetry_equiv_pos_as_xyz
'x, y, z'
'-x, -y, -z'

loop_
_atom_site_label
_atom_site_type_symbol
_atom_site_fract_x
_atom_site_fract_y
_atom_site_fract_z
_atom_site_U_iso_or_equiv
_atom_site_adp_type
_atom_site_occupancy
_atom_site_symmetry_multiplicity
_atom_site_calc_flag
_atom_site_refinement_flags
_atom_site_disorder_assembly
_atom_site_disorder_group
C1 C 0.6833(12) 0.8637(7) 0.5182(7) 0.0446(18) Uani 1 1 d . B .
C2 C 0.4758(13) 0.7803(10) 0.4604(7) 0.057(2) Uani 1 1 d D . .
C3 C 0.2517(11) 0.8125(7) 0.6172(6) 0.0417(16) Uani 1 1 d . . .
H3A H 0.1639 0.7565 0.6381 0.050 Uiso 1 1 calc R B .
H3B H 0.1685 0.8382 0.5606 0.050 Uiso 1 1 calc R . .
C4 C 0.3488(10) 0.9333(6) 0.7357(6) 0.0369(16) Uani 1 1 d . B .
C5 C 0.2565(12) 1.0429(7) 0.7869(7) 0.0475(18) Uani 1 1 d . . .
H5A H 0.1284 1.0453 0.7477 0.057 Uiso 1 1 calc R B .
C6 C 0.3567(14) 1.1494(7) 0.8974(7) 0.055(2) Uani 1 1 d . B .
H6A H 0.2955 1.2241 0.9334 0.065 Uiso 1 1 calc R . .
C7 C 0.5456(13) 1.1455(7) 0.9541(7) 0.050(2) Uani 1 1 d . . .
H7A H 0.6144 1.2173 1.0282 0.060 Uiso 1 1 calc R B .
C8 C 0.6309(12) 1.0344(7) 0.8999(6) 0.0421(17) Uani 1 1 d . B .
H8A H 0.7597 1.0317 0.9380 0.050 Uiso 1 1 calc R . .
C10 C 0.214(2) 0.6352(12) 0.2625(9) 0.100(5) Uani 1 1 d . . .
C11 C 0.072(3) 0.7149(17) 0.2338(15) 0.171(9) Uani 1 1 d . B .
H11A H -0.0592 0.6623 0.1947 0.257 Uiso 1 1 calc R A 2
H11B H 0.1200 0.7447 0.1771 0.257 Uiso 1 1 calc R A 2
H11C H 0.0632 0.7897 0.3109 0.257 Uiso 1 1 calc R A 2
C12 C 0.245(3) 0.5274(13) 0.1408(14) 0.138(6) Uani 1 1 d . B .
H12A H 0.1158 0.4838 0.0862 0.207 Uiso 1 1 calc R . .
H12B H 0.3148 0.4648 0.1583 0.207 Uiso 1 1 calc R . .
H12C H 0.3241 0.5647 0.1000 0.207 Uiso 1 1 calc R . .
N1 N 0.4048(9) 0.7370(5) 0.5519(5) 0.0356(13) Uani 1 1 d . B .
H1A H 0.3472 0.6507 0.5076 0.043 Uiso 1 1 calc R . .
N2 N 0.5351(9) 0.9280(5) 0.7926(5) 0.0343(13) Uani 1 1 d . . .
O1 O 0.7712(7) 0.8622(4) 0.6215(4) 0.0372(11) Uani 1 1 d . . .
O2 O 0.7501(11) 0.9267(7) 0.4701(6) 0.079(2) Uani 1 1 d . . .
O3 O 0.4911(8) 0.6639(5) 0.7380(4) 0.0447(12) Uani 1 1 d . . .
Cl1 Cl 0.9488(3) 0.8095(2) 0.84877(17) 0.0530(5) Uani 1 1 d . . .
Cl2 Cl 0.7971(3) 0.57700(16) 0.55684(17) 0.0468(4) Uani 1 1 d . . .
Re1 Re 0.65015(4) 0.75117(2) 0.69691(2) 0.03075(10) Uani 1 1 d . B .
C9 C 0.452(2) 0.6869(13) 0.3309(11) 0.052(4) Uani 0.61(2) 1 d P B 1
H9A H 0.5174 0.6120 0.3255 0.062 Uiso 0.61(2) 1 calc PR B 1
H9B H 0.5176 0.7272 0.2862 0.062 Uiso 0.61(2) 1 calc PR B 1
C9 C 0.338(4) 0.770(2) 0.3539(19) 0.059(8) Uani 0.39(2) 1 d P B 2
H9C H 0.4139 0.8003 0.3055 0.071 Uiso 0.39(2) 1 calc PR B 2
H9D H 0.2434 0.8318 0.3850 0.071 Uiso 0.39(2) 1 calc PR B 2
H2A H 0.531(13) 0.700(5) 0.426(8) 0.06(3) Uiso 1 1 d D . .
H10A H 0.137(14) 0.591(9) 0.307(8) 0.07(3) Uiso 1 1 d . . .

loop_
_atom_site_aniso_label
_atom_site_aniso_U_11
_atom_site_aniso_U_22
_atom_site_aniso_U_33
_atom_site_aniso_U_23
_atom_site_aniso_U_13
_atom_site_aniso_U_12
C1 0.053(5) 0.039(4) 0.041(4) 0.016(3) 0.015(4) 0.002(3)
C2 0.050(5) 0.085(7) 0.042(4) 0.035(5) 0.013(4) 0.002(5)
C3 0.033(4) 0.040(4) 0.037(4) 0.006(3) 0.004(3) -0.001(3)
C4 0.034(4) 0.031(3) 0.038(3) 0.009(3) 0.009(3) -0.004(3)
C5 0.044(5) 0.045(4) 0.052(4) 0.018(4) 0.015(4) 0.012(4)
C6 0.073(6) 0.034(4) 0.049(4) 0.008(3) 0.023(4) 0.012(4)
C7 0.065(6) 0.035(4) 0.031(4) 0.000(3) 0.007(4) -0.001(4)
C8 0.043(4) 0.038(4) 0.029(3) 0.006(3) -0.003(3) -0.007(3)
C10 0.144(12) 0.078(7) 0.045(5) 0.025(5) -0.034(6) -0.045(8)
C11 0.29(3) 0.135(14) 0.100(11) 0.053(11) 0.035(14) 0.093(16)
C12 0.183(17) 0.084(9) 0.116(11) 0.031(8) -0.028(11) 0.039(10)
N1 0.038(3) 0.029(3) 0.029(3) 0.006(2) 0.000(2) -0.001(2)
N2 0.041(4) 0.027(3) 0.028(3) 0.006(2) 0.008(3) 0.000(2)
O1 0.033(3) 0.034(2) 0.035(2) 0.010(2) 0.006(2) -0.008(2)
O2 0.094(5) 0.082(4) 0.071(4) 0.048(4) 0.017(4) -0.018(4)
O3 0.054(3) 0.041(3) 0.042(3) 0.022(2) 0.011(2) -0.002(2)
Cl1 0.0412(11) 0.0587(11) 0.0423(9) 0.0126(9) -0.0062(8) 0.0029(9)
Cl2 0.0428(11) 0.0308(8) 0.0536(10) 0.0064(8) 0.0120(9) 0.0042(8)
Re1 0.02939(17) 0.02759(14) 0.02801(14) 0.00760(10) 0.00272(11) -0.00140(11)
C9 0.075(11) 0.043(7) 0.032(7) 0.013(5) 0.009(7) 0.007(7)
C9 0.073(17) 0.069(16) 0.037(11) 0.028(11) -0.001(11) 0.013(13)

loop_
_atom_type_symbol
_atom_type_description
_atom_type_scat_dispersion_real
_atom_type_scat_dispersion_imag
_atom_type_scat_source
C C 0.0033 0.0016 'International Tables Vol C Tables 4.2.6.8 and 6.1.1.4'
H H 0.0000 0.0000 'International Tables Vol C Tables 4.2.6.8 and 6.1.1.4'
N N 0.0061 0.0033 'International Tables Vol C Tables 4.2.6.8 and 6.1.1.4'
O O 0.0106 0.0060 'International Tables Vol C Tables 4.2.6.8 and 6.1.1.4'
Cl Cl 0.1484 0.1585 'International Tables Vol C Tables 4.2.6.8 and 6.1.1.4'
Re Re -1.0185 7.2310 'International Tables Vol C Tables 4.2.6.8 and 6.1.1.4'

loop_
_geom_angle_atom_site_label_1
_geom_angle_atom_site_label_2
_geom_angle_atom_site_label_3
_geom_angle
_geom_angle_site_symmetry_1
_geom_angle_site_symmetry_3
_geom_angle_publ_flag
O2 C1 O1 125.5(8) . . ?
O2 C1 C2 119.9(8) . . ?
O1 C1 C2 114.5(6) . . ?
C9 C2 C9 51.3(11) . . ?
C9 C2 N1 120.6(12) . . ?
C9 C2 N1 119.2(9) . . ?
C9 C2 C1 127.4(12) . . ?
C9 C2 C1 114.6(8) . . ?
N1 C2 C1 110.0(6) . . ?
C9 C2 H2A 102(6) . . ?
C9 C2 H2A 52(6) . . ?
N1 C2 H2A 88(5) . . ?
C1 C2 H2A 93(6) . . ?
N1 C3 C4 111.7(6) . . ?
N1 C3 H3A 109.3 . . ?
C4 C3 H3A 109.3 . . ?
N1 C3 H3B 109.3 . . ?
C4 C3 H3B 109.3 . . ?
H3A C3 H3B 107.9 . . ?
N2 C4 C5 121.1(6) . . ?
N2 C4 C3 115.9(6) . . ?
C5 C4 C3 123.0(7) . . ?
C4 C5 C6 119.0(8) . . ?
C4 C5 H5A 120.5 . . ?
C6 C5 H5A 120.5 . . ?
C7 C6 C5 120.3(7) . . ?
C7 C6 H6A 119.9 . . ?
C5 C6 H6A 119.9 . . ?
C8 C7 C6 118.6(7) . . ?
C8 C7 H7A 120.7 . . ?
C6 C7 H7A 120.7 . . ?
N2 C8 C7 122.4(7) . . ?
N2 C8 H8A 118.8 . . ?
C7 C8 H8A 118.8 . . ?
C11 C10 C12 109.1(10) . . ?
C11 C10 C9 83.3(13) . . ?
C12 C10 C9 132.6(16) . . ?
C11 C10 C9 125.5(13) . . ?
C12 C10 C9 97.4(12) . . ?
C9 C10 C9 45.6(10) . . ?
C11 C10 H10A 104(5) . . ?
C12 C10 H10A 107(5) . . ?
C9 C10 H10A 114(5) . . ?
C9 C10 H10A 112(5) . . ?
C10 C11 C9 49.8(10) . . ?
C10 C11 H11A 109.5 . . ?
C9 C11 H11A 153.5 . . ?
C10 C11 H11B 109.5 . . ?
C9 C11 H11B 94.6 . . ?
H11A C11 H11B 109.5 . . ?
C10 C11 H11C 109.5 . . ?
C9 C11 H11C 70.7 . . ?
H11A C11 H11C 109.5 . . ?
H11B C11 H11C 109.5 . . ?
C10 C12 H12A 109.5 . . ?
C10 C12 H12B 109.5 . . ?
H12A C12 H12B 109.5 . . ?
C10 C12 H12C 109.5 . . ?
H12A C12 H12C 109.5 . . ?
H12B C12 H12C 109.5 . . ?
C3 N1 C2 113.8(6) . . ?
C3 N1 Re1 107.1(4) . . ?
C2 N1 Re1 112.4(5) . . ?
C3 N1 H1A 107.8 . . ?
C2 N1 H1A 107.8 . . ?
Re1 N1 H1A 107.8 . . ?
C8 N2 C4 118.7(6) . . ?
C8 N2 Re1 126.5(5) . . ?
C4 N2 Re1 114.8(4) . . ?
C1 O1 Re1 123.5(4) . . ?
O3 Re1 O1 164.3(2) . . ?
O3 Re1 N2 93.2(2) . . ?
O1 Re1 N2 80.00(19) . . ?
O3 Re1 N1 88.5(2) . . ?
O1 Re1 N1 76.3(2) . . ?
N2 Re1 N1 78.8(2) . . ?
O3 Re1 Cl1 104.14(19) . . ?
O1 Re1 Cl1 90.70(15) . . ?
N2 Re1 Cl1 95.26(17) . . ?
N1 Re1 Cl1 166.44(15) . . ?
O3 Re1 Cl2 99.23(17) . . ?
O1 Re1 Cl2 86.23(13) . . ?
N2 Re1 Cl2 165.78(14) . . ?
N1 Re1 Cl2 94.57(15) . . ?
Cl1 Re1 Cl2 88.36(8) . . ?
C2 C9 C10 111.9(11) . . ?
C2 C9 H9A 109.2 . . ?
C10 C9 H9A 109.2 . . ?
C2 C9 H9B 109.2 . . ?
C10 C9 H9B 109.2 . . ?
H9A C9 H9B 107.9 . . ?
C2 C9 H2A 42.1(12) . . ?
C10 C9 H2A 129(5) . . ?
H9A C9 H2A 67.2 . . ?
H9B C9 H2A 119.9 . . ?
C2 C9 C10 118.2(17) . . ?
C2 C9 C11 155.0(17) . . ?
C10 C9 C11 46.9(9) . . ?
C2 C9 H9C 107.8 . . ?
C10 C9 H9C 107.8 . . ?
C11 C9 H9C 96.8 . . ?
C2 C9 H9D 107.8 . . ?
C10 C9 H9D 107.8 . . ?
C11 C9 H9D 67.9 . . ?
H9C C9 H9D 107.1 . . ?

loop_
_geom_bond_atom_site_label_1
_geom_bond_atom_site_label_2
_geom_bond_distance
_geom_bond_site_symmetry_2
_geom_bond_publ_flag
C1 O2 1.193(8) . ?
C1 O1 1.295(9) . ?
C1 C2 1.515(12) . ?
C2 C9 1.42(2) . ?
C2 C9 1.424(15) . ?
C2 N1 1.497(9) . ?
C2 H2A 0.96(2) . ?
C3 N1 1.484(8) . ?
C3 C4 1.496(9) . ?
C3 H3A 0.9700 . ?
C3 H3B 0.9700 . ?
C4 N2 1.358(9) . ?
C4 C5 1.371(10) . ?
C5 C6 1.380(11) . ?
C5 H5A 0.9300 . ?
C6 C7 1.367(12) . ?
C6 H6A 0.9300 . ?
C7 C8 1.362(10) . ?
C7 H7A 0.9300 . ?
C8 N2 1.352(8) . ?
C8 H8A 0.9300 . ?
C10 C11 1.47(2) . ?
C10 C12 1.499(18) . ?
C10 C9 1.53(2) . ?
C10 C9 1.63(2) . ?
C10 H10A 1.03(9) . ?
C11 C9 1.99(3) . ?
C11 H11A 0.9600 . ?
C11 H11B 0.9600 . ?
C11 H11C 0.9600 . ?
C12 H12A 0.9600 . ?
C12 H12B 0.9600 . ?
C12 H12C 0.9600 . ?
N1 Re1 2.157(6) . ?
N1 H1A 0.9100 . ?
N2 Re1 2.110(5) . ?
O1 Re1 2.026(4) . ?
O3 Re1 1.670(5) . ?
Cl1 Re1 2.343(2) . ?
Cl2 Re1 2.3693(18) . ?
C9 H9A 0.9700 . ?
C9 H9B 0.9700 . ?
C9 H2A 1.12(9) . ?
C9 H9C 0.9700 . ?
C9 H9D 0.9700 . ?

loop_
_geom_torsion_atom_site_label_1
_geom_torsion_atom_site_label_2
_geom_torsion_atom_site_label_3
_geom_torsion_atom_site_label_4
_geom_torsion
_geom_torsion_site_symmetry_1
_geom_torsion_site_symmetry_2
_geom_torsion_site_symmetry_3
_geom_torsion_site_symmetry_4
_geom_torsion_publ_flag
O2 C1 C2 C9 -3.2(18) . . . . ?
O1 C1 C2 C9 174.8(14) . . . . ?
O2 C1 C2 C9 55.7(13) . . . . ?
O1 C1 C2 C9 -126.3(9) . . . . ?
O2 C1 C2 N1 -166.7(7) . . . . ?
O1 C1 C2 N1 11.3(10) . . . . ?
N1 C3 C4 N2 -26.7(8) . . . . ?
N1 C3 C4 C5 154.5(6) . . . . ?
N2 C4 C5 C6 0.6(10) . . . . ?
C3 C4 C5 C6 179.3(7) . . . . ?
C4 C5 C6 C7 0.4(11) . . . . ?
C5 C6 C7 C8 -0.6(12) . . . . ?
C6 C7 C8 N2 -0.3(11) . . . . ?
C12 C10 C11 C9 -132.8(16) . . . . ?
C9 C10 C11 C9 -18.4(12) . . . . ?
C4 C3 N1 C2 -88.3(7) . . . . ?
C4 C3 N1 Re1 36.6(7) . . . . ?
C9 C2 N1 C3 -61.9(15) . . . . ?
C9 C2 N1 C3 -121.7(10) . . . . ?
C1 C2 N1 C3 102.9(7) . . . . ?
C9 C2 N1 Re1 176.2(13) . . . . ?
C9 C2 N1 Re1 116.3(10) . . . . ?
C1 C2 N1 Re1 -19.0(8) . . . . ?
C7 C8 N2 C4 1.3(10) . . . . ?
C7 C8 N2 Re1 179.0(5) . . . . ?
C5 C4 N2 C8 -1.4(9) . . . . ?
C3 C4 N2 C8 179.7(6) . . . . ?
C5 C4 N2 Re1 -179.4(5) . . . . ?
C3 C4 N2 Re1 1.8(7) . . . . ?
O2 C1 O1 Re1 -179.3(6) . . . . ?
C2 C1 O1 Re1 2.8(8) . . . . ?
C1 O1 Re1 O3 -26.2(10) . . . . ?
C1 O1 Re1 N2 -91.7(5) . . . . ?
C1 O1 Re1 N1 -10.9(5) . . . . ?
C1 O1 Re1 Cl1 173.1(5) . . . . ?
C1 O1 Re1 Cl2 84.8(5) . . . . ?
C8 N2 Re1 O3 109.3(5) . . . . ?
C4 N2 Re1 O3 -72.9(5) . . . . ?
C8 N2 Re1 O1 -85.0(5) . . . . ?
C4 N2 Re1 O1 92.7(4) . . . . ?
C8 N2 Re1 N1 -162.8(5) . . . . ?
C4 N2 Re1 N1 14.9(4) . . . . ?
C8 N2 Re1 Cl1 4.8(5) . . . . ?
C4 N2 Re1 Cl1 -177.5(4) . . . . ?
C8 N2 Re1 Cl2 -99.4(8) . . . . ?
C4 N2 Re1 Cl2 78.3(8) . . . . ?
C3 N1 Re1 O3 66.1(4) . . . . ?
C2 N1 Re1 O3 -168.2(5) . . . . ?
C3 N1 Re1 O1 -109.8(4) . . . . ?
C2 N1 Re1 O1 15.9(5) . . . . ?
C3 N1 Re1 N2 -27.5(4) . . . . ?
C2 N1 Re1 N2 98.2(5) . . . . ?
C3 N1 Re1 Cl1 -92.7(7) . . . . ?
C2 N1 Re1 Cl1 33.0(9) . . . . ?
C3 N1 Re1 Cl2 165.2(4) . . . . ?
C2 N1 Re1 Cl2 -69.1(5) . . . . ?
C9 C2 C9 C10 -42.4(15) . . . . ?
N1 C2 C9 C10 65.0(14) . . . . ?
C1 C2 C9 C10 -161.6(9) . . . . ?
C11 C10 C9 C2 68.9(17) . . . . ?
C12 C10 C9 C2 -171.3(11) . . . . ?
C9 C10 C9 C2 42.9(13) . . . . ?
C9 C2 C9 C10 49.0(16) . . . . ?
N1 C2 C9 C10 -56(2) . . . . ?
C1 C2 C9 C10 142.4(15) . . . . ?
C9 C2 C9 C11 96(4) . . . . ?
N1 C2 C9 C11 -9(5) . . . . ?
C1 C2 C9 C11 -171(3) . . . . ?
C11 C10 C9 C2 155.1(19) . . . . ?
C12 C10 C9 C2 -95(2) . . . . ?
C9 C10 C9 C2 -46.0(15) . . . . ?
C12 C10 C9 C11 109.8(17) . . . . ?
C9 C10 C9 C11 158.9(14) . . . . ?
C10 C11 C9 C2 -62(4) . . . . ?
